data_2211868
loop_
_publ_author_name
'Yang, Rui'
'Zhang, Mei-Su'
'Nie, Lei'
'Chen, Jing'
'Lin, Jun'

_publ_section_title (4<i>R</i>)-5,5-Dimethyl-4-phenyl-3-[(<i>E</i>)-3-phenylacryloyl]-1,3-oxazolidin-2-one
_journal_coeditor_code KJ2030
_journal_issue 1
_journal_name_full 'Acta Crystallographica Section E'
_journal_page_first o182
_journal_page_last o183
_journal_paper_doi 10.1107/S160053680605224X
_journal_volume 63
_journal_year 2007
_chemical_formula_iupac 'C20 H19 N O3'
_chemical_formula_moiety 'C20 H19 N O3'
_chemical_formula_sum 'C20 H19 N O3'
_chemical_formula_weight 321.36
_chemical_melting_point 427
_chemical_name_systematic
;
(4R)-5,5-Dimethyl-4-phenyl-3-[(E)-3-phenylacryloyl]-1,3-oxazolidin-2-one
;
_space_group_IT_number 4
_symmetry_cell_setting monoclinic
_symmetry_space_group_name_Hall 'P 2yb'
_symmetry_space_group_name_H-M 'P 1 21 1'
_atom_sites_solution_hydrogens geom
_atom_sites_solution_primary direct
_atom_sites_solution_secondary difmap
_audit_creation_method SHELXL97
_cell_angle_alpha 90.00
_cell_angle_beta 94.317(2)
_cell_angle_gamma 90.00
_cell_formula_units_Z 2
_cell_length_a 5.7455(7)
_cell_length_b 12.8894(16)
_cell_length_c 11.6696(14)
_cell_measurement_reflns_used 2407
_cell_measurement_temperature 273(2)
_cell_measurement_theta_max 28.3
_cell_measurement_theta_min 1.75
_cell_volume 861.75(18)
_computing_cell_refinement 'SAINT (Bruker, 1998)'
_computing_data_collection 'SMART (Bruker, 1998)'
_computing_data_reduction SAINT
_computing_molecular_graphics 'SHELXTL (Bruker, 1998)'
_computing_publication_material SHELXTL
_computing_structure_refinement 'SHELXL97 (Sheldrick, 1997)'
_computing_structure_solution 'SHELXS97 (Sheldrick, 1997)'
_diffrn_ambient_temperature 273(2)
_diffrn_measured_fraction_theta_full 0.989
_diffrn_measured_fraction_theta_max 0.989
_diffrn_measurement_device_type 'Bruker APEXII CCD area-detector'
_diffrn_measurement_method '\f and \w'
_diffrn_radiation_monochromator graphite
_diffrn_radiation_source 'fine-focus sealed tube'
_diffrn_radiation_type MoK\a
_diffrn_radiation_wavelength 0.71073
_diffrn_reflns_av_R_equivalents 0.0209
_diffrn_reflns_av_sigmaI/netI 0.0197
_diffrn_reflns_limit_h_max 7
_diffrn_reflns_limit_h_min -7
_diffrn_reflns_limit_k_max 16
_diffrn_reflns_limit_k_min -16
_diffrn_reflns_limit_l_max 14
_diffrn_reflns_limit_l_min -14
_diffrn_reflns_number 8211
_diffrn_reflns_theta_full 27.50
_diffrn_reflns_theta_max 27.50
_diffrn_reflns_theta_min 1.75
_diffrn_standards_number 0
_exptl_absorpt_coefficient_mu 0.083
_exptl_absorpt_correction_T_max 0.978
_exptl_absorpt_correction_T_min 0.974
_exptl_absorpt_correction_type multi-scan
_exptl_absorpt_process_details '(SADABS; Bruker, 1998)'
_exptl_crystal_colour colourless
_exptl_crystal_density_diffrn 1.238
_exptl_crystal_density_method 'not measured'
_exptl_crystal_description block
_exptl_crystal_F_000 340
_exptl_crystal_size_max 0.31
_exptl_crystal_size_mid 0.28
_exptl_crystal_size_min 0.25
_refine_diff_density_max 0.087
_refine_diff_density_min -0.108
_refine_ls_extinction_coef 0.041(6)
_refine_ls_extinction_method 'SHELXL97  (Sheldrick, 1997)'
_refine_ls_goodness_of_fit_ref 1.047
_refine_ls_hydrogen_treatment constr
_refine_ls_matrix_type full
_refine_ls_number_parameters 217
_refine_ls_number_reflns 2057
_refine_ls_number_restraints 1
_refine_ls_restrained_S_all 1.047
_refine_ls_R_factor_all 0.0508
_refine_ls_R_factor_gt 0.0340
_refine_ls_shift/su_max 0.004
_refine_ls_shift/su_mean 0.001
_refine_ls_structure_factor_coef Fsqd
_refine_ls_weighting_details 'calc w = 1/[\s^2^(Fo^2^)+(0.0402P)^2^+0.0378P] where P=(Fo^2^+2Fc^2^)/3'
_refine_ls_weighting_scheme calc
_refine_ls_wR_factor_gt 0.0752
_refine_ls_wR_factor_ref 0.0838
_reflns_number_gt 1561
_reflns_number_total 2057
_reflns_threshold_expression I>2\s(I)
_cod_data_source_file kj2030.cif
_cod_data_source_block I
_cod_original_sg_symbol_H-M 'P 21'
_cod_database_code 2211868
_cod_database_fobs_code 2211868

loop_
_symmetry_equiv_pos_as_xyz
'x, y, z'
'-x, y+1/2, -z'

loop_
_atom_site_type_symbol
_atom_site_label
_atom_site_fract_x
_atom_site_fract_y
_atom_site_fract_z
_atom_site_U_iso_or_equiv
_atom_site_adp_type
_atom_site_calc_flag
_atom_site_refinement_flags
_atom_site_occupancy
C C1 -0.0357(4) 0.52364(16) 0.11001(18) 0.0551(5) Uani d . 1
H H1A -0.1989 0.5462 0.1066 0.066 Uiso calc R 1
C C2 0.2823(4) 0.62783(19) 0.06276(19) 0.0632(6) Uani d . 1
C C3 0.0322(4) 0.5014(2) -0.0150(2) 0.0667(6) Uani d . 1
C C4 -0.1431(5) 0.5494(4) -0.1021(2) 0.1061(11) Uani d . 1
H H4A -0.0990 0.5348 -0.1782 0.159 Uiso calc R 1
H H4B -0.1469 0.6231 -0.0907 0.159 Uiso calc R 1
H H4C -0.2950 0.5209 -0.0930 0.159 Uiso calc R 1
C C5 0.0865(6) 0.3886(3) -0.0402(2) 0.1038(11) Uani d . 1
H H5A 0.1258 0.3821 -0.1184 0.156 Uiso calc R 1
H H5B -0.0478 0.3466 -0.0287 0.156 Uiso calc R 1
H H5C 0.2157 0.3658 0.0105 0.156 Uiso calc R 1
C C6 -0.0043(4) 0.43437(17) 0.19283(18) 0.0542(5) Uani d . 1
C C7 0.1977(4) 0.41906(18) 0.2630(2) 0.0620(6) Uani d . 1
H H7A 0.3184 0.4671 0.2623 0.074 Uiso calc R 1
C C8 0.2225(5) 0.3334(2) 0.3338(2) 0.0743(7) Uani d . 1
H H8A 0.3587 0.3245 0.3811 0.089 Uiso calc R 1
C C9 0.0461(5) 0.2611(2) 0.3348(2) 0.0775(7) Uani d . 1
H H9A 0.0641 0.2028 0.3815 0.093 Uiso calc R 1
C C10 -0.1548(5) 0.2755(2) 0.2669(3) 0.0814(8) Uani d . 1
H H10A -0.2745 0.2270 0.2675 0.098 Uiso calc R 1
C C11 -0.1812(4) 0.36224(19) 0.1970(2) 0.0670(6) Uani d . 1
H H11A -0.3203 0.3720 0.1522 0.080 Uiso calc R 1
C C12 0.0711(4) 0.67346(17) 0.23670(18) 0.0559(5) Uani d . 1
C C13 0.2408(4) 0.75455(17) 0.27295(19) 0.0579(5) Uani d . 1
H H13A 0.3788 0.7600 0.2366 0.069 Uiso calc R 1
C C14 0.2002(4) 0.81970(17) 0.35642(17) 0.0533(5) Uani d . 1
H H14A 0.0637 0.8097 0.3930 0.064 Uiso calc R 1
C C15 0.3495(3) 0.90619(16) 0.39681(16) 0.0496(5) Uani d . 1
C C16 0.2859(4) 0.96893(18) 0.48640(18) 0.0584(5) Uani d . 1
H H16A 0.1503 0.9543 0.5221 0.070 Uiso calc R 1
C C17 0.4231(4) 1.05318(19) 0.5231(2) 0.0651(6) Uani d . 1
H H17A 0.3789 1.0944 0.5832 0.078 Uiso calc R 1
C C18 0.6234(4) 1.07570(19) 0.4711(2) 0.0685(6) Uani d . 1
H H18A 0.7147 1.1323 0.4954 0.082 Uiso calc R 1
C C19 0.6884(4) 1.01379(19) 0.3824(2) 0.0700(6) Uani d . 1
H H19A 0.8244 1.0286 0.3471 0.084 Uiso calc R 1
C C20 0.5539(4) 0.93059(18) 0.34598(18) 0.0618(6) Uani d . 1
H H20A 0.6002 0.8896 0.2861 0.074 Uiso calc R 1
N N1 0.1145(3) 0.61267(13) 0.14125(14) 0.0545(4) Uani d . 1
O O1 0.4365(3) 0.69065(15) 0.06589(16) 0.0852(6) Uani d . 1
O O2 0.2506(3) 0.55725(15) -0.02103(15) 0.0799(5) Uani d . 1
O O3 -0.1029(3) 0.65497(14) 0.28560(14) 0.0777(5) Uani d . 1

loop_
_atom_site_aniso_label
_atom_site_aniso_U_11
_atom_site_aniso_U_22
_atom_site_aniso_U_33
_atom_site_aniso_U_12
_atom_site_aniso_U_13
_atom_site_aniso_U_23
C1 0.0518(11) 0.0594(13) 0.0549(12) -0.0082(10) 0.0089(9) -0.0060(10)
C2 0.0588(13) 0.0708(15) 0.0619(13) -0.0080(12) 0.0169(10) -0.0088(12)
C3 0.0659(14) 0.0774(16) 0.0580(13) -0.0172(13) 0.0126(10) -0.0121(12)
C4 0.095(2) 0.168(3) 0.0540(15) -0.005(2) 0.0035(14) 0.0025(18)
C5 0.142(3) 0.090(2) 0.0844(19) -0.022(2) 0.0430(19) -0.0360(17)
C6 0.0550(12) 0.0527(12) 0.0560(11) -0.0064(9) 0.0110(9) -0.0089(10)
C7 0.0592(13) 0.0606(14) 0.0665(14) -0.0113(11) 0.0054(11) -0.0046(11)
C8 0.0718(15) 0.0710(16) 0.0790(17) 0.0030(13) -0.0020(13) -0.0008(13)
C9 0.0887(19) 0.0587(15) 0.0864(17) 0.0007(14) 0.0139(15) 0.0065(13)
C10 0.0774(17) 0.0597(15) 0.109(2) -0.0182(13) 0.0175(16) 0.0046(15)
C11 0.0584(13) 0.0633(14) 0.0796(15) -0.0146(12) 0.0067(11) -0.0032(13)
C12 0.0664(13) 0.0519(12) 0.0506(11) -0.0057(10) 0.0127(10) 0.0008(10)
C13 0.0660(13) 0.0545(12) 0.0538(11) -0.0085(10) 0.0090(10) -0.0018(10)
C14 0.0584(12) 0.0526(11) 0.0492(11) 0.0000(10) 0.0065(9) 0.0043(9)
C15 0.0555(11) 0.0497(11) 0.0435(10) 0.0040(9) 0.0028(8) 0.0014(9)
C16 0.0593(12) 0.0631(14) 0.0539(12) 0.0059(11) 0.0109(9) -0.0030(11)
C17 0.0771(15) 0.0601(14) 0.0588(13) 0.0044(12) 0.0103(11) -0.0157(11)
C18 0.0783(15) 0.0598(14) 0.0674(14) -0.0113(12) 0.0056(12) -0.0123(12)
C19 0.0691(14) 0.0730(16) 0.0701(14) -0.0133(13) 0.0205(11) -0.0112(13)
C20 0.0681(14) 0.0645(14) 0.0545(12) -0.0034(11) 0.0152(10) -0.0136(11)
N1 0.0579(10) 0.0538(10) 0.0532(9) -0.0111(8) 0.0139(8) -0.0043(8)
O1 0.0781(11) 0.0939(14) 0.0876(12) -0.0335(10) 0.0329(9) -0.0199(10)
O2 0.0738(10) 0.0945(13) 0.0750(10) -0.0225(10) 0.0298(8) -0.0281(10)
O3 0.0865(11) 0.0793(11) 0.0717(10) -0.0236(9) 0.0355(9) -0.0163(9)

loop_
_atom_type_symbol
_atom_type_description
_atom_type_scat_dispersion_real
_atom_type_scat_dispersion_imag
_atom_type_scat_source
C C 0.0033 0.0000 'International Tables Vol C Tables 4.2.6.8 and 6.1.1.4'
H H 0.0000 0.0000 'International Tables Vol C Tables 4.2.6.8 and 6.1.1.4'
N N 0.0061 0.0000 'International Tables Vol C Tables 4.2.6.8 and 6.1.1.4'
O O 0.0106 0.0000 'International Tables Vol C Tables 4.2.6.8 and 6.1.1.4'

loop_
_geom_angle_atom_site_label_1
_geom_angle_atom_site_label_2
_geom_angle_atom_site_label_3
_geom_angle
N1 C1 C6 113.53(17)
N1 C1 C3 101.09(15)
C6 C1 C3 115.61(19)
N1 C1 H1A 108.7
C6 C1 H1A 108.7
C3 C1 H1A 108.7
O1 C2 O2 122.8(2)
O1 C2 N1 128.4(2)
O2 C2 N1 108.81(19)
O2 C3 C4 107.4(2)
O2 C3 C5 105.9(2)
C4 C3 C5 113.4(3)
O2 C3 C1 103.35(16)
C4 C3 C1 110.6(2)
C5 C3 C1 115.2(2)
C3 C4 H4A 109.5
C3 C4 H4B 109.5
H4A C4 H4B 109.5
C3 C4 H4C 109.5
H4A C4 H4C 109.5
H4B C4 H4C 109.5
C3 C5 H5A 109.5
C3 C5 H5B 109.5
H5A C5 H5B 109.5
C3 C5 H5C 109.5
H5A C5 H5C 109.5
H5B C5 H5C 109.5
C11 C6 C7 118.0(2)
C11 C6 C1 118.99(19)
C7 C6 C1 122.93(19)
C8 C7 C6 120.8(2)
C8 C7 H7A 119.6
C6 C7 H7A 119.6
C9 C8 C7 120.2(2)
C9 C8 H8A 119.9
C7 C8 H8A 119.9
C10 C9 C8 119.7(2)
C10 C9 H9A 120.2
C8 C9 H9A 120.2
C9 C10 C11 120.2(2)
C9 C10 H10A 119.9
C11 C10 H10A 119.9
C6 C11 C10 121.0(2)
C6 C11 H11A 119.5
C10 C11 H11A 119.5
O3 C12 N1 117.87(19)
O3 C12 C13 123.9(2)
N1 C12 C13 118.25(18)
C14 C13 C12 121.0(2)
C14 C13 H13A 119.5
C12 C13 H13A 119.5
C13 C14 C15 126.2(2)
C13 C14 H14A 116.9
C15 C14 H14A 116.9
C20 C15 C16 117.8(2)
C20 C15 C14 121.90(18)
C16 C15 C14 120.24(19)
C17 C16 C15 120.7(2)
C17 C16 H16A 119.7
C15 C16 H16A 119.7
C18 C17 C16 120.2(2)
C18 C17 H17A 119.9
C16 C17 H17A 119.9
C17 C18 C19 119.5(2)
C17 C18 H18A 120.2
C19 C18 H18A 120.2
C20 C19 C18 120.4(2)
C20 C19 H19A 119.8
C18 C19 H19A 119.8
C19 C20 C15 121.3(2)
C19 C20 H20A 119.4
C15 C20 H20A 119.4
C2 N1 C12 128.21(17)
C2 N1 C1 111.71(16)
C12 N1 C1 119.98(16)
C2 O2 C3 111.84(17)

loop_
_geom_bond_atom_site_label_1
_geom_bond_atom_site_label_2
_geom_bond_distance
C1 N1 1.465(3)
C1 C6 1.505(3)
C1 C3 1.564(3)
C1 H1A 0.9800
C2 O1 1.199(3)
C2 O2 1.338(3)
C2 N1 1.392(3)
C3 O2 1.453(3)
C3 C4 1.510(4)
C3 C5 1.521(4)
C4 H4A 0.9600
C4 H4B 0.9600
C4 H4C 0.9600
C5 H5A 0.9600
C5 H5B 0.9600
C5 H5C 0.9600
C6 C11 1.381(3)
C6 C7 1.383(3)
C7 C8 1.380(3)
C7 H7A 0.9300
C8 C9 1.377(4)
C8 H8A 0.9300
C9 C10 1.363(4)
C9 H9A 0.9300
C10 C11 1.385(4)
C10 H10A 0.9300
C11 H11A 0.9300
C12 O3 1.212(3)
C12 N1 1.399(3)
C12 C13 1.469(3)
C13 C14 1.320(3)
C13 H13A 0.9300
C14 C15 1.463(3)
C14 H14A 0.9300
C15 C20 1.391(3)
C15 C16 1.392(3)
C16 C17 1.390(3)
C16 H16A 0.9300
C17 C18 1.372(3)
C17 H17A 0.9300
C18 C19 1.381(3)
C18 H18A 0.9300
C19 C20 1.371(3)
C19 H19A 0.9300
C20 H20A 0.9300

loop_
_geom_hbond_atom_site_label_D
_geom_hbond_atom_site_label_H
_geom_hbond_atom_site_label_A
_geom_hbond_site_symmetry_A
_geom_hbond_distance_DH
_geom_hbond_distance_HA
_geom_hbond_distance_DA
_geom_hbond_angle_DHA
C17 H17A O3 2_556 0.93 2.42 3.272(3) 153.1

loop_
_geom_torsion_atom_site_label_1
_geom_torsion_atom_site_label_2
_geom_torsion_atom_site_label_3
_geom_torsion_atom_site_label_4
_geom_torsion
_geom_torsion_publ_flag
N1 C1 C3 O2 16.6(2) ?
C6 C1 C3 O2 -106.5(2) ?
N1 C1 C3 C4 -98.1(2) ?
C6 C1 C3 C4 138.9(3) ?
N1 C1 C3 C5 131.6(2) ?
C6 C1 C3 C5 8.6(3) ?
N1 C1 C6 C11 158.48(19) ?
C3 C1 C6 C11 -85.3(2) ?
N1 C1 C6 C7 -23.7(3) ?
C3 C1 C6 C7 92.5(2) ?
C11 C6 C7 C8 0.8(3) ?
C1 C6 C7 C8 -177.1(2) ?
C6 C7 C8 C9 0.7(4) ?
C7 C8 C9 C10 -1.2(4) ?
C8 C9 C10 C11 0.2(4) ?
C7 C6 C11 C10 -1.8(3) ?
C1 C6 C11 C10 176.2(2) ?
C9 C10 C11 C6 1.3(4) ?
O3 C12 C13 C14 -6.6(3) y
N1 C12 C13 C14 174.5(2) ?
C12 C13 C14 C15 -177.12(19) y
C13 C14 C15 C20 2.1(3) y
C13 C14 C15 C16 -179.7(2) ?
C20 C15 C16 C17 0.1(3) ?
C14 C15 C16 C17 -178.06(19) ?
C15 C16 C17 C18 0.1(3) ?
C16 C17 C18 C19 -0.3(4) ?
C17 C18 C19 C20 0.3(4) ?
C18 C19 C20 C15 0.0(4) ?
C16 C15 C20 C19 -0.2(3) ?
C14 C15 C20 C19 178.0(2) ?
O1 C2 N1 C12 6.9(4) ?
O2 C2 N1 C12 -174.46(19) ?
O1 C2 N1 C1 -176.7(3) ?
O2 C2 N1 C1 2.0(3) ?
O3 C12 N1 C2 170.4(2) ?
C13 C12 N1 C2 -10.7(3) ?
O3 C12 N1 C1 -5.8(3) ?
C13 C12 N1 C1 173.15(19) ?
C6 C1 N1 C2 112.6(2) ?
C3 C1 N1 C2 -11.9(2) ?
C6 C1 N1 C12 -70.7(2) ?
C3 C1 N1 C12 164.86(19) ?
O1 C2 O2 C3 -171.0(2) ?
N1 C2 O2 C3 10.3(3) ?
C4 C3 O2 C2 99.7(2) ?
C5 C3 O2 C2 -138.8(2) ?
C1 C3 O2 C2 -17.3(3) ?

loop_
_cod_related_entry_id
_cod_related_entry_database
_cod_related_entry_code
1 ChemSpider 30655138
